data_2243938
loop_
_publ_author_name
'Domasevitch, Kostiantyn V.'
'Ponomarova, Vira V.'

_publ_section_title
;
 Isostructural rubidium and caesium
 4-(3,5-dinitropyrazol-4-yl)-3,5-dinitropyrazolates: crystal engineering
 with polynitro energetic species
;
_journal_coeditor_code HB7988
_journal_issue 11
_journal_name_full 'Acta Crystallographica Section E'
_journal_page_first
;
;
_journal_paper_doi 10.1107/S2056989021010227
_journal_volume 77
_journal_year 2021
_chemical_formula_iupac '[Cs (C6 H N8 O8)]'
_chemical_formula_moiety 'C6 H Cs N8 O8'
_chemical_formula_sum 'C6 H Cs N8 O8'
_chemical_formula_weight 446.06
_chemical_name_systematic
;
Poly[[\m~4~-4-(3,5-dinitropyrazol-4-yl)-3,5-dinitropyrazol-1-ido]caesium]
;
_space_group_crystal_system monoclinic
_space_group_IT_number 15
_space_group_name_Hall '-C 2yc'
_space_group_name_H-M_alt 'C 1 2/c 1'
_atom_sites_solution_hydrogens geom
_atom_sites_solution_primary direct
_atom_sites_solution_secondary difmap
_audit_creation_method SHELXL-2018/1
_cell_angle_alpha 90
_cell_angle_beta 113.766(8)
_cell_angle_gamma 90
_cell_formula_units_Z 8
_cell_length_a 19.944(2)
_cell_length_b 8.6307(7)
_cell_length_c 16.2083(17)
_cell_measurement_reflns_used 8000
_cell_measurement_temperature 213(2)
_cell_measurement_theta_max 27.795
_cell_measurement_theta_min 2.232
_cell_volume 2553.4(5)
_computing_cell_refinement
;
IPDS Software (Stoe & Cie, 2000)
;
_computing_data_collection
;
IPDS Software (Stoe & Cie, 2000)
;
_computing_data_reduction
;
IPDS Software (Stoe & Cie, 2000)
;
_computing_molecular_graphics
;
DIAMOND  (Brandenburg, 1999)
;
_computing_publication_material
;
WinGX (Farrugia, 2012)
;
_computing_structure_refinement
;
<i>SHELXL2018/1</i> (Sheldrick, 2015)
;
_computing_structure_solution
;
SHELXS97 (Sheldrick, 2008)
;
_diffrn_ambient_temperature 213(2)
_diffrn_measured_fraction_theta_full 0.990
_diffrn_measured_fraction_theta_max 0.986
_diffrn_measurement_device_type 'Stoe IPDS'
_diffrn_measurement_method '\f oscillation scans'
_diffrn_radiation_type MoK\a
_diffrn_radiation_wavelength 0.71073
_diffrn_reflns_av_R_equivalents 0.0415
_diffrn_reflns_av_unetI/netI 0.0332
_diffrn_reflns_limit_h_max 26
_diffrn_reflns_limit_h_min -20
_diffrn_reflns_limit_k_max 11
_diffrn_reflns_limit_k_min -11
_diffrn_reflns_limit_l_max 21
_diffrn_reflns_limit_l_min -21
_diffrn_reflns_number 9014
_diffrn_reflns_theta_full 25.242
_diffrn_reflns_theta_max 27.795
_diffrn_reflns_theta_min 2.232
_diffrn_source 'fine-focus sealed tube'
_exptl_absorpt_coefficient_mu 2.966
_exptl_absorpt_correction_T_max 0.7718
_exptl_absorpt_correction_T_min 0.6765
_exptl_absorpt_correction_type numerical
_exptl_absorpt_process_details
;
[X-RED (Stoe & Cie, 2001) and X-SHAPE (Stoe & Cie, 1999)]
;
_exptl_crystal_colour yellow
_exptl_crystal_density_diffrn 2.321
_exptl_crystal_description prism
_exptl_crystal_F_000 1696
_exptl_crystal_size_max 0.200
_exptl_crystal_size_mid 0.160
_exptl_crystal_size_min 0.140
_refine_diff_density_max 0.669
_refine_diff_density_min -0.766
_refine_ls_extinction_coef 0.00151(14)
_refine_ls_extinction_expression Fc^*^=kFc[1+0.001xFc^2^\l^3^/sin(2\q)]^-1/4^
_refine_ls_extinction_method
;
<i>SHELXL2018/1</i> (Sheldrick 2015)
;
_refine_ls_goodness_of_fit_ref 1.207
_refine_ls_hydrogen_treatment constr
_refine_ls_matrix_type full
_refine_ls_number_parameters 211
_refine_ls_number_reflns 2990
_refine_ls_number_restraints 0
_refine_ls_restrained_S_all 1.207
_refine_ls_R_factor_all 0.0327
_refine_ls_R_factor_gt 0.0268
_refine_ls_shift/su_max 0.000
_refine_ls_shift/su_mean 0.000
_refine_ls_structure_factor_coef Fsqd
_refine_ls_weighting_details 'w=1/[\s^2^(Fo^2^)+(0.0214P)^2^+3.9320P] where P=(Fo^2^+2Fc^2^)/3'
_refine_ls_weighting_scheme calc
_refine_ls_wR_factor_gt 0.0579
_refine_ls_wR_factor_ref 0.0600
_reflns_number_gt 2686
_reflns_number_total 2990
_reflns_threshold_expression 'I > 2\s(I)'
_cod_data_source_file hb7988sup1.cif
_cod_data_source_block 2
_cod_original_sg_symbol_H-M 'C 2/c'
_cod_database_code 2243938
_shelx_space_group_comment
;
The symmetry employed for this shelxl refinement is uniquely defined
by the following loop, which should always be used as a source of
symmetry information in preference to the above space-group names.
They are only intended as comments.
;
_shelx_estimated_absorpt_t_min 0.588
_shelx_estimated_absorpt_t_max 0.682

loop_
_space_group_symop_operation_xyz
'x, y, z'
'-x, y, -z+1/2'
'x+1/2, y+1/2, z'
'-x+1/2, y+1/2, -z+1/2'
'-x, -y, -z'
'x, -y, z-1/2'
'-x+1/2, -y+1/2, -z'
'x+1/2, -y+1/2, z-1/2'

loop_
_atom_site_type_symbol
_atom_site_label
_atom_site_fract_x
_atom_site_fract_y
_atom_site_fract_z
_atom_site_U_iso_or_equiv
_atom_site_adp_type
_atom_site_calc_flag
_atom_site_occupancy
_atom_site_disorder_assembly
_atom_site_disorder_group
Cs Cs1 0.500000 0.42703(3) 0.250000 0.03031(9) Uani d 1 . .
Cs Cs2 0.000000 0.500000 0.000000 0.04080(10) Uani d 1 . .
O O1 0.36906(14) -0.3754(3) 0.1294(2) 0.0536(7) Uani d 1 . .
O O2 0.38087(12) -0.1274(2) 0.12176(15) 0.0369(5) Uani d 1 . .
O O3 0.04269(12) -0.1420(3) 0.07349(18) 0.0460(6) Uani d 1 . .
O O4 0.11168(14) 0.0488(2) 0.14521(17) 0.0391(5) Uani d 1 . .
O O5 0.44367(12) 0.1085(2) 0.29706(15) 0.0379(5) Uani d 1 . .
O O6 0.36857(13) -0.0765(2) 0.29226(14) 0.0351(5) Uani d 1 . .
O O7 0.13940(12) 0.3610(2) -0.01257(15) 0.0391(5) Uani d 1 . .
O O8 0.12142(13) 0.1123(2) -0.02282(14) 0.0370(5) Uani d 1 . .
N N1 0.22944(13) -0.3511(2) 0.10259(15) 0.0260(5) Uani d 1 . .
H H1A 0.243307 -0.445633 0.099377 0.039 Uiso calc 0.5 . .
N N2 0.16260(13) -0.3095(2) 0.09520(15) 0.0267(5) Uani d 1 . .
N N3 0.32972(13) 0.2858(2) 0.19322(15) 0.0266(5) Uani d 1 . .
N N4 0.26741(13) 0.3309(2) 0.12597(15) 0.0252(5) Uani d 1 . .
H H1B 0.256042 0.426103 0.108253 0.038 Uiso calc 0.5 . .
N N5 0.34581(13) -0.2427(2) 0.12310(15) 0.0260(5) Uani d 1 . .
N N6 0.10201(14) -0.0772(3) 0.10736(17) 0.0304(5) Uani d 1 . .
N N7 0.38266(14) 0.0482(3) 0.26693(15) 0.0268(5) Uani d 1 . .
N N8 0.15723(13) 0.2273(2) 0.01333(15) 0.0253(5) Uani d 1 . .
C C1 0.27188(15) -0.2249(3) 0.11572(17) 0.0228(5) Uani d 1 . .
C C2 0.23398(15) -0.0903(3) 0.11868(16) 0.0216(5) Uani d 1 . .
C C3 0.16581(15) -0.1553(3) 0.10518(17) 0.0236(5) Uani d 1 . .
C C4 0.32386(15) 0.1316(3) 0.19768(17) 0.0230(5) Uani d 1 . .
C C5 0.25873(14) 0.0703(3) 0.13417(16) 0.0208(5) Uani d 1 . .
C C6 0.22504(15) 0.2064(3) 0.08996(17) 0.0230(5) Uani d 1 . .

loop_
_atom_site_aniso_label
_atom_site_aniso_U_11
_atom_site_aniso_U_22
_atom_site_aniso_U_33
_atom_site_aniso_U_12
_atom_site_aniso_U_13
_atom_site_aniso_U_23
Cs1 0.02186(13) 0.02958(13) 0.03945(15) 0.000 0.01232(10) 0.000
Cs2 0.02484(14) 0.04935(19) 0.03776(16) -0.00107(11) 0.00175(11) -0.01535(12)
O1 0.0407(13) 0.0213(10) 0.095(2) 0.0120(10) 0.0230(14) -0.0019(12)
O2 0.0366(12) 0.0257(10) 0.0524(13) 0.0006(9) 0.0220(10) 0.0023(9)
O3 0.0277(11) 0.0353(11) 0.0727(16) -0.0002(10) 0.0177(11) 0.0033(11)
O4 0.0456(13) 0.0234(10) 0.0604(14) 0.0040(9) 0.0339(12) -0.0020(9)
O5 0.0276(11) 0.0354(11) 0.0418(12) -0.0014(8) 0.0047(9) 0.0046(9)
O6 0.0440(13) 0.0198(9) 0.0305(10) -0.0020(8) 0.0035(9) 0.0055(8)
O7 0.0395(12) 0.0224(9) 0.0488(12) 0.0106(9) 0.0107(10) 0.0125(9)
O8 0.0369(12) 0.0276(10) 0.0369(11) -0.0045(9) 0.0048(9) 0.0035(8)
N1 0.0305(11) 0.0154(9) 0.0310(11) 0.0029(9) 0.0113(9) 0.0008(9)
N2 0.0312(12) 0.0172(10) 0.0313(11) -0.0004(9) 0.0121(10) 0.0011(9)
N3 0.0305(12) 0.0187(10) 0.0282(11) -0.0016(9) 0.0095(9) -0.0018(9)
N4 0.0311(12) 0.0127(9) 0.0306(11) 0.0031(8) 0.0111(9) 0.0014(8)
N5 0.0272(12) 0.0207(10) 0.0283(11) 0.0053(9) 0.0094(9) -0.0017(8)
N6 0.0314(13) 0.0229(11) 0.0427(14) 0.0025(10) 0.0208(11) 0.0070(10)
N7 0.0299(12) 0.0211(10) 0.0254(11) 0.0028(9) 0.0069(9) -0.0004(8)
N8 0.0268(12) 0.0206(10) 0.0296(11) 0.0045(9) 0.0123(9) 0.0048(9)
C1 0.0282(13) 0.0143(10) 0.0232(12) 0.0035(9) 0.0076(10) 0.0018(9)
C2 0.0288(13) 0.0131(10) 0.0214(11) 0.0013(10) 0.0085(10) 0.0011(8)
C3 0.0284(13) 0.0163(11) 0.0279(12) 0.0015(10) 0.0134(11) 0.0023(9)
C4 0.0274(13) 0.0171(11) 0.0227(11) 0.0022(10) 0.0082(10) 0.0010(9)
C5 0.0267(13) 0.0130(10) 0.0232(11) 0.0020(9) 0.0105(10) 0.0021(9)
C6 0.0265(13) 0.0162(11) 0.0260(12) 0.0052(9) 0.0101(10) 0.0026(9)

loop_
_atom_type_symbol
_atom_type_description
_atom_type_scat_dispersion_real
_atom_type_scat_dispersion_imag
_atom_type_scat_source
C C 0.0033 0.0016 'International Tables Vol C Tables 4.2.6.8 and 6.1.1.4'
H H 0.0000 0.0000 'International Tables Vol C Tables 4.2.6.8 and 6.1.1.4'
N N 0.0061 0.0033 'International Tables Vol C Tables 4.2.6.8 and 6.1.1.4'
O O 0.0106 0.0060 'International Tables Vol C Tables 4.2.6.8 and 6.1.1.4'
Cs Cs -0.3680 2.1192 'International Tables Vol C Tables 4.2.6.8 and 6.1.1.4'

loop_
_geom_angle_atom_site_label_1
_geom_angle_atom_site_label_2
_geom_angle_atom_site_label_3
_geom_angle_site_symmetry_1
_geom_angle_site_symmetry_3
_geom_angle
_geom_angle_publ_flag
O1 Cs1 O1 2_665 1_565 112.57(9) ?
O1 Cs1 O5 2_665 2_655 109.94(6) ?
O1 Cs1 O5 1_565 2_655 128.30(6) ?
O1 Cs1 O5 2_665 . 128.30(6) ?
O1 Cs1 O5 1_565 . 109.94(6) ?
O5 Cs1 O5 2_655 . 60.14(9) ?
O1 Cs1 O3 2_665 3 101.47(7) ?
O1 Cs1 O3 1_565 3 89.92(7) ?
O5 Cs1 O3 2_655 3 53.49(6) ?
O5 Cs1 O3 . 3 106.69(6) ?
O1 Cs1 O3 2_665 4 89.92(7) ?
O1 Cs1 O3 1_565 4 101.47(7) ?
O5 Cs1 O3 2_655 4 106.69(6) ?
O5 Cs1 O3 . 4 53.49(6) ?
O3 Cs1 O3 3 4 159.51(8) ?
O1 Cs1 N3 2_665 . 151.61(7) ?
O1 Cs1 N3 1_565 . 61.45(6) ?
O5 Cs1 N3 2_655 . 92.08(6) ?
O5 Cs1 N3 . . 48.49(5) ?
O3 Cs1 N3 3 . 106.11(6) ?
O3 Cs1 N3 4 . 66.04(6) ?
O1 Cs1 N3 2_665 2_655 61.45(6) ?
O1 Cs1 N3 1_565 2_655 151.61(7) ?
O5 Cs1 N3 2_655 2_655 48.49(5) ?
O5 Cs1 N3 . 2_655 92.08(6) ?
O3 Cs1 N3 3 2_655 66.03(6) ?
O3 Cs1 N3 4 2_655 106.11(6) ?
N3 Cs1 N3 . 2_655 137.57(8) ?
O1 Cs1 O4 2_665 3 66.05(7) ?
O1 Cs1 O4 1_565 3 93.97(7) ?
O5 Cs1 O4 2_655 3 77.60(6) ?
O5 Cs1 O4 . 3 137.70(5) ?
O3 Cs1 O4 3 3 36.92(6) ?
O3 Cs1 O4 4 3 155.15(6) ?
N3 Cs1 O4 . 3 138.81(6) ?
N3 Cs1 O4 2_655 3 57.79(6) ?
O1 Cs1 O4 2_665 4 93.97(7) ?
O1 Cs1 O4 1_565 4 66.05(7) ?
O5 Cs1 O4 2_655 4 137.70(6) ?
O5 Cs1 O4 . 4 77.60(6) ?
O3 Cs1 O4 3 4 155.15(6) ?
O3 Cs1 O4 4 4 36.92(6) ?
N3 Cs1 O4 . 4 57.79(6) ?
N3 Cs1 O4 2_655 4 138.81(6) ?
O4 Cs1 O4 3 4 144.69(7) ?
O1 Cs1 O8 2_665 7 140.41(6) ?
O1 Cs1 O8 1_565 7 48.43(6) ?
O5 Cs1 O8 2_655 7 79.97(5) ?
O5 Cs1 O8 . 7 90.40(5) ?
O3 Cs1 O8 3 7 52.64(6) ?
O3 Cs1 O8 4 7 124.92(6) ?
N3 Cs1 O8 . 7 59.05(6) ?
N3 Cs1 O8 2_655 7 116.39(6) ?
O4 Cs1 O8 3 7 79.82(6) ?
O4 Cs1 O8 4 7 103.61(6) ?
O1 Cs1 O8 2_665 8_556 48.43(6) ?
O1 Cs1 O8 1_565 8_556 140.41(6) ?
O5 Cs1 O8 2_655 8_556 90.40(5) ?
O5 Cs1 O8 . 8_556 79.97(5) ?
O3 Cs1 O8 3 8_556 124.92(6) ?
O3 Cs1 O8 4 8_556 52.64(6) ?
N3 Cs1 O8 . 8_556 116.39(6) ?
N3 Cs1 O8 2_655 8_556 59.05(6) ?
O4 Cs1 O8 3 8_556 103.61(6) ?
O4 Cs1 O8 4 8_556 79.82(6) ?
O8 Cs1 O8 7 8_556 168.92(7) ?
O7 Cs2 O7 5_565 . 180.0 ?
O7 Cs2 O5 5_565 8_455 103.32(6) ?
O7 Cs2 O5 . 8_455 76.68(6) ?
O7 Cs2 O5 5_565 4 76.68(6) ?
O7 Cs2 O5 . 4 103.32(6) ?
O5 Cs2 O5 8_455 4 180.00(11) ?
O7 Cs2 O3 5_565 5 106.12(6) ?
O7 Cs2 O3 . 5 73.88(6) ?
O5 Cs2 O3 8_455 5 54.16(6) ?
O5 Cs2 O3 4 5 125.84(6) ?
O7 Cs2 O3 5_565 1_565 73.88(6) ?
O7 Cs2 O3 . 1_565 106.12(6) ?
O5 Cs2 O3 8_455 1_565 125.84(6) ?
O5 Cs2 O3 4 1_565 54.16(6) ?
O3 Cs2 O3 5 1_565 180.00(10) ?
O7 Cs2 O6 5_565 8_455 68.69(6) ?
O7 Cs2 O6 . 8_455 111.31(6) ?
O5 Cs2 O6 8_455 8_455 38.43(5) ?
O5 Cs2 O6 4 8_455 141.57(5) ?
O3 Cs2 O6 5 8_455 80.81(5) ?
O3 Cs2 O6 1_565 8_455 99.19(5) ?
O7 Cs2 O6 5_565 4 111.31(6) ?
O7 Cs2 O6 . 4 68.69(6) ?
O5 Cs2 O6 8_455 4 141.57(5) ?
O5 Cs2 O6 4 4 38.43(5) ?
O3 Cs2 O6 5 4 99.19(5) ?
O3 Cs2 O6 1_565 4 80.81(5) ?
O6 Cs2 O6 8_455 4 180.00(9) ?
O7 Cs2 N2 5_565 5 60.13(6) ?
O7 Cs2 N2 . 5 119.87(6) ?
O5 Cs2 N2 8_455 5 60.69(6) ?
O5 Cs2 N2 4 5 119.31(6) ?
O3 Cs2 N2 5 5 47.39(5) ?
O3 Cs2 N2 1_565 5 132.61(5) ?
O6 Cs2 N2 8_455 5 55.26(5) ?
O6 Cs2 N2 4 5 124.74(5) ?
O7 Cs2 N2 5_565 1_565 119.87(6) ?
O7 Cs2 N2 . 1_565 60.13(6) ?
O5 Cs2 N2 8_455 1_565 119.31(6) ?
O5 Cs2 N2 4 1_565 60.69(6) ?
O3 Cs2 N2 5 1_565 132.61(5) ?
O3 Cs2 N2 1_565 1_565 47.39(5) ?
O6 Cs2 N2 8_455 1_565 124.74(5) ?
O6 Cs2 N2 4 1_565 55.26(5) ?
N2 Cs2 N2 5 1_565 180.0 ?
O7 Cs2 O2 5_565 3_455 46.92(5) ?
O7 Cs2 O2 . 3_455 133.09(5) ?
O5 Cs2 O2 8_455 3_455 114.79(5) ?
O5 Cs2 O2 4 3_455 65.21(5) ?
O3 Cs2 O2 5 3_455 78.04(6) ?
O3 Cs2 O2 1_565 3_455 101.96(6) ?
O6 Cs2 O2 8_455 3_455 100.16(5) ?
O6 Cs2 O2 4 3_455 79.84(5) ?
N2 Cs2 O2 5 3_455 54.28(5) ?
N2 Cs2 O2 1_565 3_455 125.72(5) ?
O7 Cs2 O2 5_565 7 133.08(5) ?
O7 Cs2 O2 . 7 46.91(5) ?
O5 Cs2 O2 8_455 7 65.21(5) ?
O5 Cs2 O2 4 7 114.79(5) ?
O3 Cs2 O2 5 7 101.96(6) ?
O3 Cs2 O2 1_565 7 78.04(6) ?
O6 Cs2 O2 8_455 7 79.84(5) ?
O6 Cs2 O2 4 7 100.16(5) ?
N2 Cs2 O2 5 7 125.72(5) ?
N2 Cs2 O2 1_565 7 54.28(5) ?
O2 Cs2 O2 3_455 7 180.00(6) ?
N5 O1 Cs1 . 1_545 140.2(2) ?
N6 O3 Cs2 . 1_545 130.86(18) ?
N6 O3 Cs1 . 3_445 93.91(18) ?
Cs2 O3 Cs1 1_545 3_445 110.96(7) ?
N6 O4 Cs1 . 3_445 88.50(16) ?
N7 O5 Cs2 . 4_545 99.67(16) ?
N7 O5 Cs1 . . 131.31(16) ?
Cs2 O5 Cs1 4_545 . 119.65(7) ?
N7 O6 Cs2 . 4_545 88.38(14) ?
N8 O7 Cs2 . . 118.85(17) ?
N8 O8 Cs1 . 7 127.02(16) ?
N2 N1 C1 . . 109.8(2) ?
N2 N1 H1A . . 125.1 ?
C1 N1 H1A . . 125.1 ?
N1 N2 C3 . . 104.9(2) ?
N1 N2 Cs2 . 1_545 130.12(15) ?
C3 N2 Cs2 . 1_545 121.71(17) ?
N4 N3 C4 . . 105.1(2) ?
N4 N3 Cs1 . . 128.32(16) ?
C4 N3 Cs1 . . 116.41(17) ?
N3 N4 C6 . . 109.6(2) ?
N3 N4 H1B . . 125.2 ?
C6 N4 H1B . . 125.2 ?
O2 N5 O1 . . 124.3(3) ?
O2 N5 C1 . . 119.1(2) ?
O1 N5 C1 . . 116.6(2) ?
O3 N6 O4 . . 124.1(3) ?
O3 N6 C3 . . 118.4(2) ?
O4 N6 C3 . . 117.5(2) ?
O3 N6 Cs1 . 3_445 66.57(17) ?
O4 N6 Cs1 . 3_445 71.87(15) ?
C3 N6 Cs1 . 3_445 137.60(16) ?
O6 N7 O5 . . 124.3(2) ?
O6 N7 C4 . . 118.3(2) ?
O5 N7 C4 . . 117.4(2) ?
O6 N7 Cs2 . 4_545 71.61(14) ?
O5 N7 Cs2 . 4_545 60.53(14) ?
C4 N7 Cs2 . 4_545 149.11(16) ?
O8 N8 O7 . . 124.3(2) ?
O8 N8 C6 . . 118.5(2) ?
O7 N8 C6 . . 117.1(2) ?
N1 C1 C2 . . 111.4(2) ?
N1 C1 N5 . . 119.1(2) ?
C2 C1 N5 . . 129.5(2) ?
C1 C2 C3 . . 99.5(2) ?
C1 C2 C5 . . 130.2(3) ?
C3 C2 C5 . . 130.2(2) ?
N2 C3 C2 . . 114.3(2) ?
N2 C3 N6 . . 117.7(2) ?
C2 C3 N6 . . 127.8(2) ?
N3 C4 C5 . . 114.3(2) ?
N3 C4 N7 . . 118.3(2) ?
C5 C4 N7 . . 127.3(2) ?
C4 C5 C6 . . 99.9(2) ?
C4 C5 C2 . . 129.6(2) ?
C6 C5 C2 . . 130.6(2) ?
N4 C6 C5 . . 111.1(2) ?
N4 C6 N8 . . 119.0(2) ?
C5 C6 N8 . . 129.8(2) ?

loop_
_geom_bond_atom_site_label_1
_geom_bond_atom_site_label_2
_geom_bond_site_symmetry_2
_geom_bond_distance
_geom_bond_publ_flag
Cs1 O1 2_665 3.071(2) n
Cs1 O1 1_565 3.071(2) y
Cs1 O5 2_655 3.177(2) n
Cs1 O5 . 3.177(2) y
Cs1 O3 3 3.351(3) n
Cs1 O3 4 3.351(3) y
Cs1 N3 . 3.369(2) y
Cs1 N3 2_655 3.369(2) n
Cs1 O4 3 3.464(2) n
Cs1 O4 4 3.464(2) y
Cs1 O8 7 3.514(2) y
Cs1 O8 8_556 3.514(2) n
Cs2 O7 5_565 3.109(2) n
Cs2 O7 . 3.109(2) y
Cs2 O5 8_455 3.159(2) n
Cs2 O5 4 3.159(2) y
Cs2 O3 5 3.297(2) n
Cs2 O3 1_565 3.297(2) y
Cs2 O6 8_455 3.396(2) n
Cs2 O6 4 3.396(2) y
Cs2 N2 5 3.401(2) n
Cs2 N2 1_565 3.401(2) y
Cs2 O2 3_455 3.811(2) y
Cs2 O2 7 3.811(2) n
O1 N5 . 1.224(3) n
O2 N5 . 1.222(3) n
O3 N6 . 1.221(3) n
O4 N6 . 1.225(3) n
O5 N7 . 1.229(3) n
O6 N7 . 1.224(3) n
O7 N8 . 1.230(3) n
O8 N8 . 1.225(3) n
N1 N2 . 1.338(3) n
N1 C1 . 1.342(3) n
N1 H1A . 0.8700 n
N2 C3 . 1.340(3) n
N3 N4 . 1.339(3) n
N3 C4 . 1.340(3) n
N4 C6 . 1.346(3) n
N4 H1B . 0.8700 n
N5 C1 . 1.439(4) n
N6 C3 . 1.453(3) n
N7 C4 . 1.447(3) n
N8 C6 . 1.432(3) n
C1 C2 . 1.398(3) n
C2 C3 . 1.404(4) n
C2 C5 . 1.458(3) n
C4 C5 . 1.396(4) n
C5 C6 . 1.399(3) n

loop_
_geom_hbond_atom_site_label_D
_geom_hbond_atom_site_label_H
_geom_hbond_atom_site_label_A
_geom_hbond_site_symmetry_A
_geom_hbond_distance_DH
_geom_hbond_distance_HA
_geom_hbond_distance_DA
_geom_hbond_angle_DHA
_geom_hbond_publ_flag
N1 H1A N4 1_545 0.87 1.99 2.832(3) 162 no
N4 H1B N1 1_565 0.87 1.99 2.832(3) 163 no

loop_
_geom_torsion_atom_site_label_1
_geom_torsion_atom_site_label_2
_geom_torsion_atom_site_label_3
_geom_torsion_atom_site_label_4
_geom_torsion_site_symmetry_1
_geom_torsion_site_symmetry_2
_geom_torsion_site_symmetry_3
_geom_torsion_site_symmetry_4
_geom_torsion
_geom_torsion_publ_flag
C1 N1 N2 C3 . . . . -0.7(3) ?
C1 N1 N2 Cs2 . . . 1_545 158.78(16) ?
C4 N3 N4 C6 . . . . -0.6(3) ?
Cs1 N3 N4 C6 . . . . 142.57(18) ?
Cs1 O1 N5 O2 1_545 . . . 53.4(5) ?
Cs1 O1 N5 C1 1_545 . . . -127.5(3) ?
Cs2 O3 N6 O4 1_545 . . . -167.5(2) ?
Cs1 O3 N6 O4 3_445 . . . -45.3(3) ?
Cs2 O3 N6 C3 1_545 . . . 10.7(4) ?
Cs1 O3 N6 C3 3_445 . . . 132.9(2) ?
Cs2 O3 N6 Cs1 1_545 . . 3_445 -122.2(2) ?
Cs1 O4 N6 O3 3_445 . . . 43.4(3) ?
Cs1 O4 N6 C3 3_445 . . . -134.9(2) ?
Cs2 O6 N7 O5 4_545 . . . 31.4(3) ?
Cs2 O6 N7 C4 4_545 . . . -148.0(2) ?
Cs2 O5 N7 O6 4_545 . . . -34.6(3) ?
Cs1 O5 N7 O6 . . . . -179.42(19) ?
Cs2 O5 N7 C4 4_545 . . . 144.81(19) ?
Cs1 O5 N7 C4 . . . . 0.0(4) ?
Cs1 O5 N7 Cs2 . . . 4_545 -144.8(2) ?
Cs1 O8 N8 O7 7 . . . 26.7(4) ?
Cs1 O8 N8 C6 7 . . . -152.15(18) ?
Cs2 O7 N8 O8 . . . . 66.2(3) ?
Cs2 O7 N8 C6 . . . . -114.9(2) ?
N2 N1 C1 C2 . . . . 0.7(3) ?
N2 N1 C1 N5 . . . . -178.4(2) ?
O2 N5 C1 N1 . . . . 169.4(2) ?
O1 N5 C1 N1 . . . . -9.8(4) ?
O2 N5 C1 C2 . . . . -9.5(4) ?
O1 N5 C1 C2 . . . . 171.4(3) ?
N1 C1 C2 C3 . . . . -0.4(3) ?
N5 C1 C2 C3 . . . . 178.5(2) ?
N1 C1 C2 C5 . . . . 177.9(2) ?
N5 C1 C2 C5 . . . . -3.2(5) ?
N1 N2 C3 C2 . . . . 0.5(3) ?
Cs2 N2 C3 C2 1_545 . . . -161.16(16) ?
N1 N2 C3 N6 . . . . -175.3(2) ?
Cs2 N2 C3 N6 1_545 . . . 23.1(3) ?
C1 C2 C3 N2 . . . . -0.1(3) ?
C5 C2 C3 N2 . . . . -178.3(2) ?
C1 C2 C3 N6 . . . . 175.2(2) ?
C5 C2 C3 N6 . . . . -3.1(4) ?
O3 N6 C3 N2 . . . . -22.2(4) ?
O4 N6 C3 N2 . . . . 156.2(2) ?
Cs1 N6 C3 N2 3_445 . . . 63.3(3) ?
O3 N6 C3 C2 . . . . 162.7(3) ?
O4 N6 C3 C2 . . . . -18.9(4) ?
Cs1 N6 C3 C2 3_445 . . . -111.8(3) ?
N4 N3 C4 C5 . . . . 0.4(3) ?
Cs1 N3 C4 C5 . . . . -147.90(19) ?
N4 N3 C4 N7 . . . . -178.0(2) ?
Cs1 N3 C4 N7 . . . . 33.7(3) ?
O6 N7 C4 N3 . . . . 155.1(3) ?
O5 N7 C4 N3 . . . . -24.4(4) ?
Cs2 N7 C4 N3 4_545 . . . 53.4(4) ?
O6 N7 C4 C5 . . . . -23.1(4) ?
O5 N7 C4 C5 . . . . 157.4(3) ?
Cs2 N7 C4 C5 4_545 . . . -124.8(3) ?
N3 C4 C5 C6 . . . . -0.1(3) ?
N7 C4 C5 C6 . . . . 178.2(3) ?
N3 C4 C5 C2 . . . . 179.4(3) ?
N7 C4 C5 C2 . . . . -2.3(5) ?
C1 C2 C5 C4 . . . . -43.6(4) ?
C3 C2 C5 C4 . . . . 134.1(3) ?
C1 C2 C5 C6 . . . . 135.7(3) ?
C3 C2 C5 C6 . . . . -46.5(4) ?
N3 N4 C6 C5 . . . . 0.5(3) ?
N3 N4 C6 N8 . . . . -176.5(2) ?
C4 C5 C6 N4 . . . . -0.3(3) ?
C2 C5 C6 N4 . . . . -179.8(3) ?
C4 C5 C6 N8 . . . . 176.4(3) ?
C2 C5 C6 N8 . . . . -3.1(5) ?
O8 N8 C6 N4 . . . . 175.1(2) ?
O7 N8 C6 N4 . . . . -3.9(4) ?
O8 N8 C6 C5 . . . . -1.4(4) ?
O7 N8 C6 C5 . . . . 179.6(3) ?

_cod_database_fobs_code 2243938
